data_4082505
loop_
_publ_author_name
'de la Cruz Cruz, Jos\'e Ignacio'
'Ju\'arez-Saavedra, Patricia'
'Paz-Michel, Brenda'
'Leyva-Ramirez, Marco Antonio'
'Rajapakshe, Asha'
'Vannucci, Aaron K.'
'Lichtenberger, Dennis L.'
'Paz-Sandoval, M. Angeles'

_publ_section_title
;
 Phosphine-Substituted (\h5-Pentadienyl) Manganese Carbonyl Complexes:
 Geometric Structures, Electronic Structures, and Energetic Properties of
 the Associative Substitution Mechanism, Including Isolation of the
 Slipped \h3-Pentadienyl Associative Intermediate
;
_journal_issue 1
_journal_name_full Organometallics
_journal_page_first 278
_journal_paper_doi 10.1021/om401017t
_journal_volume 33
_journal_year 2014
_chemical_compound_source 'synthesis as described'
_chemical_formula_moiety 'C5 H5 Mn1 O1'
_chemical_formula_sum 'C10 H11 Mn O3'
_chemical_formula_weight 234.13
_chemical_name_systematic
;
(2,4-dimethyl-\e^5 ^-pentadienyl)tricarbonylmanganese
;
_space_group_IT_number 11
_symmetry_cell_setting monoclinic
_symmetry_Int_Tables_number 11
_symmetry_space_group_name_Hall '-P 2yb'
_symmetry_space_group_name_H-M 'P 1 21/m 1'
_atom_sites_solution_hydrogens mixed
_audit_conform_dict_location ftp://ftp.iucr.org/pub/cif_core.dic
_audit_conform_dict_name cif_core.dic
_audit_conform_dict_version 2.4.3
_audit_creation_date 2013-11-19T11:24:46-00:00
_audit_creation_method 'WinGX routine CIF_UPDATE'
_cell_angle_alpha 90
_cell_angle_beta 97.40(3)
_cell_angle_gamma 90
_cell_formula_units_Z 2
_cell_length_a 5.8811(12)
_cell_length_b 13.267(3)
_cell_length_c 6.5236(13)
_cell_measurement_reflns_used 6775
_cell_measurement_temperature 172(2)
_cell_measurement_theta_max 27.48
_cell_measurement_theta_min 2.91
_cell_measurement_wavelength 0.71073
_cell_volume 504.76(19)
_computing_cell_refinement 'HKL Scalepack (Otwinowski & Minor 1997)'
_computing_data_collection 'Collect (Nonius BV, 1997-2000)'
_computing_data_reduction 'HKL Denzo and Scalepack (Otwinowski & Minor 1997)'
_computing_molecular_graphics 'Ortep-3 for Windows (Farrugia, 1997)'
_computing_publication_material 'WinGX publication routines (Farrugia, 1999)'
_computing_structure_refinement 'SHELXL-2013 (Sheldrick, 2013)'
_diffrn_ambient_temperature 172(2)
_diffrn_detector 'CCD plate'
_diffrn_detector_area_resol_mean 9
_diffrn_measured_fraction_theta_full 0.978
_diffrn_measured_fraction_theta_max 0.974
_diffrn_measurement_device '95mm CCD camera on \k-goniostat'
_diffrn_measurement_device_type KappaCCD
_diffrn_measurement_method 'CCD rotation images, thick slices'
_diffrn_orient_matrix_UB_11 0.074758
_diffrn_orient_matrix_UB_12 -0.047517
_diffrn_orient_matrix_UB_13 -0.061947
_diffrn_orient_matrix_UB_21 -0.140352
_diffrn_orient_matrix_UB_22 0.017122
_diffrn_orient_matrix_UB_23 -0.040061
_diffrn_orient_matrix_UB_31 0.064131
_diffrn_orient_matrix_UB_32 0.146093
_diffrn_orient_matrix_UB_33 -0.015458
_diffrn_radiation_monochromator 'horizonally mounted graphite crystal'
_diffrn_radiation_probe x-ray
_diffrn_radiation_type MoK\a
_diffrn_radiation_wavelength 0.71073
_diffrn_reflns_av_R_equivalents 0.0305
_diffrn_reflns_Laue_measured_fraction_full 0.978
_diffrn_reflns_Laue_measured_fraction_max 0.974
_diffrn_reflns_limit_h_max 7
_diffrn_reflns_limit_h_min -6
_diffrn_reflns_limit_k_max 17
_diffrn_reflns_limit_k_min -17
_diffrn_reflns_limit_l_max 7
_diffrn_reflns_limit_l_min -8
_diffrn_reflns_number 6958
_diffrn_reflns_point_group_measured_fraction_full 0.978
_diffrn_reflns_point_group_measured_fraction_max 0.974
_diffrn_reflns_theta_full 25
_diffrn_reflns_theta_max 27.452
_diffrn_reflns_theta_min 3.504
_diffrn_source 'Enraf Nonius FR590'
_exptl_absorpt_coefficient_mu 1.284
_exptl_absorpt_correction_T_max 0.854
_exptl_absorpt_correction_T_min 0.738
_exptl_absorpt_correction_type multi-scan
_exptl_absorpt_process_details
;
        [c.f. r.h. blessing, acta cryst. (1995), a51, 33-38]
;
_exptl_crystal_colour yellow
_exptl_crystal_density_diffrn 1.54
_exptl_crystal_density_method 'not measured'
_exptl_crystal_description prism
_exptl_crystal_F_000 240
_exptl_crystal_size_max 0.22
_exptl_crystal_size_mid 0.2
_exptl_crystal_size_min 0.15
_refine_diff_density_max 0.398
_refine_diff_density_min -0.478
_refine_diff_density_rms 0.055
_refine_ls_extinction_method none
_refine_ls_goodness_of_fit_ref 1.069
_refine_ls_hydrogen_treatment mixed
_refine_ls_matrix_type full
_refine_ls_number_constraints 0
_refine_ls_number_parameters 75
_refine_ls_number_reflns 1179
_refine_ls_number_restraints 0
_refine_ls_restrained_S_all 1.069
_refine_ls_R_factor_all 0.0313
_refine_ls_R_factor_gt 0.0283
_refine_ls_shift/su_max 0
_refine_ls_shift/su_mean 0
_refine_ls_structure_factor_coef Fsqd
_refine_ls_weighting_details 'w=1/[\s^2^(Fo^2^)+(0.0183P)^2^+0.4472P] where P=(Fo^2^+2Fc^2^)/3'
_refine_ls_weighting_scheme calc
_refine_ls_wR_factor_gt 0.0645
_refine_ls_wR_factor_ref 0.0661
_reflns_number_gt 1101
_reflns_number_total 1179
_reflns_threshold_expression 'I > 2\s(I)'
_cod_data_source_file om401017t_si_004.cif
_cod_data_source_block shelx
_cod_original_cell_volume 504.77(18)
_cod_original_sg_symbol_H-M 'P 21/m'
_cod_database_code 4082505
_shelx_estimated_absorpt_t_min 0.765
_shelx_estimated_absorpt_t_max 0.831

loop_
_symmetry_equiv_pos_as_xyz
'x, y, z'
'-x, y+1/2, -z'
'-x, -y, -z'
'x, -y-1/2, z'

loop_
_atom_site_label
_atom_site_type_symbol
_atom_site_fract_x
_atom_site_fract_y
_atom_site_fract_z
_atom_site_U_iso_or_equiv
_atom_site_adp_type
_atom_site_occupancy
_atom_site_calc_flag
C1 C 0.3786(3) 0.35769(14) 0.6897(3) 0.0296(4) Uani 1 d
H1A H 0.3485 0.4236 0.6201 0.035 Uiso 1 calc
H1B H 0.2442 0.3294 0.7468 0.035 Uiso 1 calc
C2 C 0.5931(3) 0.34584(13) 0.8101(3) 0.0253(2) Uani 1 d
C3 C 0.6874(4) 0.25 0.8715(3) 0.0232(5) Uani 1 d
C4 C 0.7447(4) 0.43686(15) 0.8579(3) 0.0355(4) Uani 1 d
C5 C 0.7731(3) 0.34303(13) 0.4392(3) 0.0253(2) Uani 1 d
C6 C 0.3770(4) 0.25 0.3200(4) 0.0253(2) Uani 1 d
O1 O 0.8889(2) 0.40034(10) 0.3707(2) 0.0364(3) Uani 1 d
O2 O 0.2363(3) 0.25 0.1808(3) 0.0442(5) Uani 1 d
Mn1 Mn 0.59442(6) 0.25 0.54215(5) 0.01979(13) Uani 1 d
H3A H 0.840(5) 0.25 0.947(5) 0.030(7) Uiso 1 d
H4A H 0.914(5) 0.420(2) 0.871(4) 0.053(7) Uiso 1 d
H4B H 0.711(4) 0.487(2) 0.751(4) 0.049(7) Uiso 1 d
H4C H 0.712(4) 0.4655(19) 0.986(4) 0.048(7) Uiso 1 d

loop_
_atom_site_aniso_label
_atom_site_aniso_U_11
_atom_site_aniso_U_22
_atom_site_aniso_U_33
_atom_site_aniso_U_23
_atom_site_aniso_U_13
_atom_site_aniso_U_12
C1 0.0283(9) 0.0325(9) 0.0278(9) -0.0006(7) 0.0033(7) 0.0081(7)
C2 0.0266(5) 0.0282(5) 0.0211(5) -0.0026(5) 0.0030(4) 0.0021(5)
C3 0.0222(11) 0.0310(12) 0.0161(10) 0 0.0009(8) 0
C4 0.0451(12) 0.0300(9) 0.0318(10) -0.0083(8) 0.0063(8) -0.0064(8)
C5 0.0266(5) 0.0282(5) 0.0211(5) -0.0026(5) 0.0030(4) 0.0021(5)
C6 0.0266(5) 0.0282(5) 0.0211(5) -0.0026(5) 0.0030(4) 0.0021(5)
O1 0.0385(7) 0.0329(7) 0.0390(7) 0.0077(6) 0.0101(6) -0.0047(6)
O2 0.0288(10) 0.0747(15) 0.0263(10) 0 -0.0069(8) 0
Mn1 0.01875(19) 0.02280(19) 0.01730(19) 0 0.00035(12) 0

loop_
_atom_type_symbol
_atom_type_description
_atom_type_scat_dispersion_real
_atom_type_scat_dispersion_imag
_atom_type_scat_source
C C 0.0033 0.0016 'International Tables Vol C Tables 4.2.6.8 and 6.1.1.4'
H H 0 0 'International Tables Vol C Tables 4.2.6.8 and 6.1.1.4'
O O 0.0106 0.006 'International Tables Vol C Tables 4.2.6.8 and 6.1.1.4'
Mn Mn 0.3368 0.7283 'International Tables Vol C Tables 4.2.6.8 and 6.1.1.4'

loop_
_geom_angle_atom_site_label_1
_geom_angle_atom_site_label_2
_geom_angle_atom_site_label_3
_geom_angle
_geom_angle_site_symmetry_1
_geom_angle_site_symmetry_3
C2 C1 Mn1 69.35(10) . .
C2 C1 H1A 116.7 . .
Mn1 C1 H1A 116.7 . .
C2 C1 H1B 116.7 . .
Mn1 C1 H1B 116.7 . .
H1A C1 H1B 113.7 . .
C1 C2 C3 123.08(17) . .
C1 C2 C4 119.29(17) . .
C3 C2 C4 117.25(16) . .
C1 C2 Mn1 73.17(10) . .
C3 C2 Mn1 70.15(11) . .
C4 C2 Mn1 125.00(13) . .
C2 C3 C2 126.5(2) 4_565 .
C2 C3 Mn1 71.27(11) 4_565 .
C2 C3 Mn1 71.27(11) . .
C2 C3 H3A 116.48(17) 4_565 .
C2 C3 H3A 116.48(18) . .
Mn1 C3 H3A 127.6(18) . .
C2 C4 H4A 113.0(15) . .
C2 C4 H4B 109.9(15) . .
H4A C4 H4B 109(2) . .
C2 C4 H4C 108.5(15) . .
H4A C4 H4C 108(2) . .
H4B C4 H4C 108(2) . .
O1 C5 Mn1 178.24(16) . .
O2 C6 Mn1 179.0(2) . .
C6 Mn1 C5 95.02(8) . .
C6 Mn1 C5 95.02(8) . 4_565
C5 Mn1 C5 86.25(11) . 4_565
C6 Mn1 C3 150.00(10) . .
C5 Mn1 C3 106.65(7) . .
C5 Mn1 C3 106.65(7) 4_565 .
C6 Mn1 C2 124.97(7) . 4_565
C5 Mn1 C2 139.94(7) . 4_565
C5 Mn1 C2 87.79(7) 4_565 4_565
C3 Mn1 C2 38.58(5) . 4_565
C6 Mn1 C2 124.97(7) . .
C5 Mn1 C2 87.79(7) . .
C5 Mn1 C2 139.94(7) 4_565 .
C3 Mn1 C2 38.58(5) . .
C2 Mn1 C2 72.03(9) 4_565 .
C6 Mn1 C1 87.85(8) . .
C5 Mn1 C1 96.56(8) . .
C5 Mn1 C1 175.80(7) 4_565 .
C3 Mn1 C1 69.58(7) . .
C2 Mn1 C1 88.05(7) 4_565 .
C2 Mn1 C1 37.48(7) . .
C6 Mn1 C1 87.85(8) . 4_565
C5 Mn1 C1 175.80(7) . 4_565
C5 Mn1 C1 96.56(8) 4_565 4_565
C3 Mn1 C1 69.58(7) . 4_565
C2 Mn1 C1 37.48(7) 4_565 4_565
C2 Mn1 C1 88.05(7) . 4_565
C1 Mn1 C1 80.47(10) . 4_565

loop_
_geom_bond_atom_site_label_1
_geom_bond_atom_site_label_2
_geom_bond_distance
_geom_bond_site_symmetry_2
C1 C2 1.406(2) .
C1 Mn1 2.2121(18) .
C1 H1A 0.99 .
C1 H1B 0.99 .
C2 C3 1.424(2) .
C2 C4 1.510(3) .
C2 Mn1 2.1626(17) .
C3 C2 1.424(2) 4_565
C3 Mn1 2.148(2) .
C3 H3A 0.97(3) .
C4 H4A 1.01(3) .
C4 H4B 0.97(3) .
C4 H4C 0.96(3) .
C5 O1 1.149(2) .
C5 Mn1 1.8055(18) .
C6 O2 1.147(3) .
C6 Mn1 1.805(2) .
Mn1 C5 1.8055(18) 4_565
Mn1 C2 2.1626(17) 4_565
Mn1 C1 2.2121(18) 4_565

loop_
_geom_torsion_atom_site_label_1
_geom_torsion_atom_site_label_2
_geom_torsion_atom_site_label_3
_geom_torsion_atom_site_label_4
_geom_torsion
_geom_torsion_site_symmetry_4
Mn1 C1 C2 C3 -51.66(17) .
Mn1 C1 C2 C4 121.15(16) .
C1 C2 C3 C2 5.2(4) 4_565
C4 C2 C3 C2 -167.73(17) 4_565
Mn1 C2 C3 C2 -47.7(2) 4_565
C1 C2 C3 Mn1 52.95(17) .
C4 C2 C3 Mn1 -120.00(15) .
